data_4329435
loop_
_publ_author_name
'Skylar J. Ferrara'
'Joel T. Mague'
'James P. Donahue'

_publ_contact_author 'James P. Donahue'
_publ_contact_author_address
;
   James P. Donahue
   Department of Chemistry
   Tulane University
   Percival Stern Hall, Room 2015
   6400 Freret Street
   New Orleans, Louisiana 70118-5698
;
_publ_contact_author_email donahue@tulane.edu
_publ_section_title
;
 Synthesis and Structures of Cuprous Triptycylthiolate Complexes
;
_journal_name_full 'Inorganic Chemistry'
_journal_page_first 6567
_journal_page_last 6576
_journal_paper_doi 10.1021/ic300124n
_journal_volume 51
_journal_year 2012
_chemical_formula_sum 'C16 H12 O S'
_chemical_formula_weight 252.32
_chemical_name_systematic
; 
 Thioacetic acid S-anthracen-9-yl ester 
;
_space_group_IT_number 61
_symmetry_cell_setting orthorhombic
_symmetry_space_group_name_Hall '-P 2ac 2ab'
_symmetry_space_group_name_H-M 'P b c a'
_atom_sites_solution_hydrogens geom
_atom_sites_solution_primary direct
_atom_sites_solution_secondary difmap
_audit_creation_method SHELXL-97
_cell_angle_alpha 90.00
_cell_angle_beta 90.00
_cell_angle_gamma 90.00
_cell_formula_units_Z 8
_cell_length_a 10.555(2)
_cell_length_b 14.071(3)
_cell_length_c 16.444(3)
_cell_measurement_reflns_used 6878
_cell_measurement_temperature 100(2)
_cell_measurement_theta_max 28.2595
_cell_measurement_theta_min 2.711
_cell_volume 2442.3(8)
_computing_cell_refinement 'Bruker SMART (Bruker-AXS, 2000)'
_computing_data_collection 'Bruker SMART (Bruker-AXS, 2000)'
_computing_data_reduction 'Bruker SAINT+ (Bruker-AXS, 2004)'
_computing_molecular_graphics 'Bruker SHELXTL (Bruker-AXS, 2000a)'
_computing_publication_material 'Bruker SHELXTL (Bruker-AXS, 2000a)'
_computing_structure_refinement 'SHELXL-97 (Sheldrick, 1997)'
_computing_structure_solution 'SHELXS-97 (Sheldrick, 1990)'
_diffrn_ambient_temperature 100(2)
_diffrn_measured_fraction_theta_full 1.000
_diffrn_measured_fraction_theta_max 1.000
_diffrn_measurement_device_type 'Bruker-AXS SMART APEX'
_diffrn_measurement_method 'phi and omega scans'
_diffrn_radiation_monochromator graphite
_diffrn_radiation_source 'fine-focus sealed tube'
_diffrn_radiation_type MoK\a
_diffrn_radiation_wavelength 0.71073
_diffrn_reflns_av_R_equivalents 0.0298
_diffrn_reflns_av_sigmaI/netI 0.0199
_diffrn_reflns_limit_h_max 13
_diffrn_reflns_limit_h_min -13
_diffrn_reflns_limit_k_max 18
_diffrn_reflns_limit_k_min -18
_diffrn_reflns_limit_l_max 21
_diffrn_reflns_limit_l_min -21
_diffrn_reflns_number 20556
_diffrn_reflns_theta_full 28.28
_diffrn_reflns_theta_max 28.28
_diffrn_reflns_theta_min 2.48
_exptl_absorpt_coefficient_mu 0.248
_exptl_absorpt_correction_T_max 0.9577
_exptl_absorpt_correction_T_min 0.9498
_exptl_absorpt_correction_type multi-scan
_exptl_absorpt_process_details 'SADABS (Sheldrick, 2002)'
_exptl_crystal_colour white
_exptl_crystal_density_diffrn 1.372
_exptl_crystal_description block
_exptl_crystal_F_000 1056
_exptl_crystal_size_max 0.21
_exptl_crystal_size_mid 0.19
_exptl_crystal_size_min 0.18
_refine_diff_density_max 0.391
_refine_diff_density_min -0.341
_refine_diff_density_rms 0.067
_refine_ls_extinction_method none
_refine_ls_goodness_of_fit_ref 1.149
_refine_ls_hydrogen_treatment constr
_refine_ls_matrix_type full
_refine_ls_number_parameters 164
_refine_ls_number_reflns 2963
_refine_ls_number_restraints 0
_refine_ls_restrained_S_all 1.149
_refine_ls_R_factor_all 0.0625
_refine_ls_R_factor_gt 0.0577
_refine_ls_shift/su_max 0.000
_refine_ls_shift/su_mean 0.000
_refine_ls_structure_factor_coef Fsqd
_refine_ls_weighting_details 'calc w=1/[\s^2^(Fo^2^)+(0.0521P)^2^+2.9943P] where P=(Fo^2^+2Fc^2^)/3'
_refine_ls_weighting_scheme calc
_refine_ls_wR_factor_gt 0.1374
_refine_ls_wR_factor_ref 0.1422
_reflns_number_gt 2782
_reflns_number_total 2963
_reflns_threshold_expression >2\s(I)
_cod_data_source_file ic300124n_si_003_01.cif
_cod_data_source_block jpd162
_cod_original_cell_volume 2442.2(9)
_cod_database_code 4329435

loop_
_symmetry_equiv_pos_as_xyz
'x, y, z'
'-x+1/2, -y, z+1/2'
'-x, y+1/2, -z+1/2'
'x+1/2, -y+1/2, -z'
'-x, -y, -z'
'x-1/2, y, -z-1/2'
'x, -y-1/2, z-1/2'
'-x-1/2, y-1/2, z'

loop_
_atom_site_label
_atom_site_type_symbol
_atom_site_fract_x
_atom_site_fract_y
_atom_site_fract_z
_atom_site_U_iso_or_equiv
_atom_site_adp_type
_atom_site_occupancy
_atom_site_symmetry_multiplicity
_atom_site_calc_flag
_atom_site_refinement_flags
S1 S 0.21720(5) 0.02393(4) 0.30016(3) 0.02748(17) Uani 1 1 d .
O1 O 0.15173(15) 0.02465(12) 0.45503(9) 0.0303(4) Uani 1 1 d .
C1 C 0.1139(2) 0.02502(14) 0.38610(13) 0.0245(4) Uani 1 1 d .
C2 C -0.0236(2) 0.02537(17) 0.36246(15) 0.0318(5) Uani 1 1 d .
H2A H -0.0540 -0.0402 0.3578 0.048 Uiso 1 1 calc R
H2B H -0.0336 0.0577 0.3101 0.048 Uiso 1 1 calc R
H2C H -0.0728 0.0589 0.4041 0.048 Uiso 1 1 calc R
C3 C 0.36807(19) 0.02318(15) 0.34792(12) 0.0234(4) Uani 1 1 d .
C4 C 0.4136(2) 0.10746(15) 0.38439(12) 0.0249(4) Uani 1 1 d .
C5 C 0.3438(2) 0.19386(16) 0.38708(14) 0.0303(5) Uani 1 1 d .
H5 H 0.2609 0.1959 0.3646 0.036 Uiso 1 1 calc R
C6 C 0.3935(2) 0.27362(17) 0.42134(15) 0.0362(5) Uani 1 1 d .
H6 H 0.3453 0.3306 0.4217 0.043 Uiso 1 1 calc R
C7 C 0.5153(3) 0.27301(18) 0.45631(15) 0.0393(6) Uani 1 1 d .
H7 H 0.5486 0.3293 0.4801 0.047 Uiso 1 1 calc R
C8 C 0.5849(2) 0.19231(19) 0.45608(14) 0.0369(6) Uani 1 1 d .
H8 H 0.6666 0.1924 0.4803 0.044 Uiso 1 1 calc R
C9 C 0.5377(2) 0.10668(17) 0.42005(12) 0.0268(4) Uani 1 1 d .
C10 C 0.6090(2) 0.02343(18) 0.41853(14) 0.0306(5) Uani 1 1 d .
H10 H 0.6897 0.0228 0.4441 0.037 Uiso 1 1 calc R
C11 C 0.5659(2) -0.05867(17) 0.38079(13) 0.0288(5) Uani 1 1 d .
C12 C 0.6435(2) -0.14137(18) 0.37510(16) 0.0367(6) Uani 1 1 d .
H12 H 0.7241 -0.1419 0.4008 0.044 Uiso 1 1 calc R
C13 C 0.6044(3) -0.21881(19) 0.33384(18) 0.0432(7) Uani 1 1 d .
H13 H 0.6583 -0.2727 0.3297 0.052 Uiso 1 1 calc R
C14 C 0.4831(3) -0.22029(17) 0.29661(16) 0.0389(6) Uani 1 1 d .
H14 H 0.4569 -0.2750 0.2673 0.047 Uiso 1 1 calc R
C15 C 0.4038(2) -0.14428(16) 0.30239(14) 0.0312(5) Uani 1 1 d .
H15 H 0.3220 -0.1474 0.2785 0.037 Uiso 1 1 calc R
C16 C 0.4423(2) -0.05994(16) 0.34394(12) 0.0251(4) Uani 1 1 d .

loop_
_atom_site_aniso_label
_atom_site_aniso_U_11
_atom_site_aniso_U_22
_atom_site_aniso_U_33
_atom_site_aniso_U_23
_atom_site_aniso_U_13
_atom_site_aniso_U_12
S1 0.0245(3) 0.0342(3) 0.0238(3) -0.0025(2) -0.00303(19) 0.0006(2)
O1 0.0284(8) 0.0374(9) 0.0252(8) -0.0010(6) -0.0010(6) -0.0008(7)
C1 0.0235(10) 0.0207(9) 0.0294(11) -0.0012(8) -0.0010(8) 0.0009(8)
C2 0.0256(11) 0.0351(12) 0.0347(12) -0.0004(9) -0.0048(9) -0.0010(9)
C3 0.0203(9) 0.0297(10) 0.0202(9) -0.0007(8) -0.0001(7) -0.0016(8)
C4 0.0244(10) 0.0298(11) 0.0206(9) -0.0008(8) 0.0022(8) -0.0045(8)
C5 0.0292(11) 0.0287(11) 0.0330(11) 0.0005(9) 0.0060(9) -0.0022(9)
C6 0.0423(13) 0.0276(11) 0.0387(13) -0.0044(9) 0.0126(10) -0.0069(10)
C7 0.0466(14) 0.0379(13) 0.0333(12) -0.0107(10) 0.0097(10) -0.0188(11)
C8 0.0318(12) 0.0530(15) 0.0259(11) -0.0021(10) 0.0001(9) -0.0190(11)
C9 0.0235(10) 0.0375(11) 0.0193(9) 0.0015(8) 0.0026(8) -0.0070(9)
C10 0.0204(10) 0.0454(13) 0.0262(10) 0.0086(9) 0.0009(8) -0.0053(9)
C11 0.0222(10) 0.0364(12) 0.0277(10) 0.0111(9) 0.0054(8) 0.0008(9)
C12 0.0248(10) 0.0402(13) 0.0452(14) 0.0177(11) 0.0088(10) 0.0068(10)
C13 0.0390(13) 0.0332(12) 0.0573(16) 0.0159(12) 0.0202(12) 0.0102(11)
C14 0.0476(14) 0.0269(11) 0.0423(14) 0.0039(10) 0.0144(11) 0.0001(10)
C15 0.0331(11) 0.0302(11) 0.0303(11) 0.0020(9) 0.0062(9) -0.0011(9)
C16 0.0221(10) 0.0296(10) 0.0235(10) 0.0039(8) 0.0046(8) -0.0010(8)

loop_
_atom_type_symbol
_atom_type_description
_atom_type_scat_dispersion_real
_atom_type_scat_dispersion_imag
_atom_type_scat_source
C C 0.0033 0.0016 'International Tables Vol C Tables 4.2.6.8 and 6.1.1.4'
H H 0.0000 0.0000 'International Tables Vol C Tables 4.2.6.8 and 6.1.1.4'
O O 0.0106 0.0060 'International Tables Vol C Tables 4.2.6.8 and 6.1.1.4'
S S 0.1246 0.1234 'International Tables Vol C Tables 4.2.6.8 and 6.1.1.4'

loop_
_geom_angle_atom_site_label_1
_geom_angle_atom_site_label_2
_geom_angle_atom_site_label_3
_geom_angle
C3 S1 C1 101.40(10)
O1 C1 C2 124.4(2)
O1 C1 S1 122.96(17)
C2 C1 S1 112.65(16)
C16 C3 C4 121.80(19)
C16 C3 S1 118.90(16)
C4 C3 S1 119.18(16)
C3 C4 C5 123.7(2)
C3 C4 C9 118.5(2)
C5 C4 C9 117.8(2)
C6 C5 C4 121.2(2)
C5 C6 C7 121.1(2)
C8 C7 C6 120.0(2)
C7 C8 C9 121.3(2)
C10 C9 C8 121.8(2)
C10 C9 C4 119.5(2)
C8 C9 C4 118.7(2)
C11 C10 C9 122.1(2)
C10 C11 C12 121.3(2)
C10 C11 C16 119.8(2)
C12 C11 C16 118.9(2)
C13 C12 C11 121.1(2)
C12 C13 C14 120.3(2)
C15 C14 C13 120.9(2)
C14 C15 C16 120.7(2)
C3 C16 C15 123.6(2)
C3 C16 C11 118.3(2)
C15 C16 C11 118.0(2)

loop_
_geom_bond_atom_site_label_1
_geom_bond_atom_site_label_2
_geom_bond_distance
S1 C3 1.776(2)
S1 C1 1.785(2)
O1 C1 1.202(3)
C1 C2 1.503(3)
C3 C16 1.409(3)
C3 C4 1.413(3)
C4 C5 1.422(3)
C4 C9 1.436(3)
C5 C6 1.361(3)
C6 C7 1.409(4)
C7 C8 1.352(4)
C8 C9 1.432(3)
C9 C10 1.393(3)
C10 C11 1.388(3)
C11 C12 1.426(3)
C11 C16 1.438(3)
C12 C13 1.348(4)
C13 C14 1.419(4)
C14 C15 1.361(3)
C15 C16 1.429(3)

loop_
_cod_related_entry_id
_cod_related_entry_database
_cod_related_entry_code
1 ChemSpider 30661231
